data_4089706
loop_
_publ_author_name
'Romain, Charles'
'Specklin, David'
'Miqueu, Karinne'
'Sotiropoulos, Jean-Marc'
'Fliedel, Christophe'
'Bellemin-Laponnaz, St\'ephane'
'Dagorne, Samuel'

_publ_section_title
;
 Unusual Benzyl Migration Reactivity in NHC-Bearing Group 4 Metal
 Chelates: Synthesis, Characterization, and Mechanistic Investigations
;
_journal_issue 20
_journal_name_full Organometallics
_journal_page_first 4854
_journal_paper_doi 10.1021/om501143t
_journal_volume 34
_journal_year 2015
_chemical_formula_moiety 'C49 H66 N2 O3 Ti'
_chemical_formula_sum 'C49 H66 N2 O3 Ti'
_chemical_formula_weight 778.94
_space_group_IT_number 14
_space_group_name_Hall '-P 2ybc'
_space_group_name_H-M_alt 'P 1 21/c 1'
_symmetry_cell_setting monoclinic
_symmetry_space_group_name_Hall '-P 2ybc'
_symmetry_space_group_name_H-M 'P 1 21/c 1'
_atom_sites_solution_hydrogens geom
_atom_sites_solution_primary direct
_atom_sites_solution_secondary difmap
_audit_creation_method SHELXL-97
_cell_angle_alpha 90.00
_cell_angle_beta 126.4870(10)
_cell_angle_gamma 90.00
_cell_formula_units_Z 4
_cell_length_a 14.0882(4)
_cell_length_b 18.3791(4)
_cell_length_c 21.4889(5)
_cell_measurement_reflns_used 25580
_cell_measurement_temperature 173(2)
_cell_measurement_theta_max 27.485
_cell_measurement_theta_min 0.998
_cell_volume 4473.5(2)
_computing_cell_refinement 'Denzo (Nonius B.V., 1998)'
_computing_data_collection 'Collect (Nonius B.V., 1998)'
_computing_data_reduction 'Denzo (Nonius B.V., 1998)'
_computing_molecular_graphics 'PLATON 98 (Spek, 1998)'
_computing_publication_material 'SHELXL-97 (Sheldrick, 1997)'
_computing_structure_refinement 'SHELXL-97 (Sheldrick, 1997)'
_computing_structure_solution 'SHELXS-97 (Sheldrick, 1997)'
_diffrn_ambient_temperature 173(2)
_diffrn_measured_fraction_theta_full 0.997
_diffrn_measured_fraction_theta_max 0.997
_diffrn_measurement_device_type KappaCCD
_diffrn_measurement_method 'phi and omega scans'
_diffrn_radiation_monochromator graphite
_diffrn_radiation_source 'sealed tube'
_diffrn_radiation_type MoK\a
_diffrn_radiation_wavelength 0.71073
_diffrn_reflns_av_R_equivalents 0.1413
_diffrn_reflns_av_sigmaI/netI 0.0921
_diffrn_reflns_limit_h_max 18
_diffrn_reflns_limit_h_min -11
_diffrn_reflns_limit_k_max 23
_diffrn_reflns_limit_k_min -21
_diffrn_reflns_limit_l_max 20
_diffrn_reflns_limit_l_min -27
_diffrn_reflns_number 27896
_diffrn_reflns_theta_full 27.46
_diffrn_reflns_theta_max 27.46
_diffrn_reflns_theta_min 1.62
_exptl_absorpt_coefficient_mu 0.233
_exptl_absorpt_correction_type none
_exptl_crystal_colour orange
_exptl_crystal_density_diffrn 1.157
_exptl_crystal_density_method 'not measured'
_exptl_crystal_description prism
_exptl_crystal_F_000 1680
_exptl_crystal_size_max 0.50
_exptl_crystal_size_mid 0.45
_exptl_crystal_size_min 0.35
_refine_diff_density_max 1.405
_refine_diff_density_min -1.544
_refine_diff_density_rms 0.137
_refine_ls_extinction_method none
_refine_ls_goodness_of_fit_ref 1.064
_refine_ls_hydrogen_treatment constr
_refine_ls_matrix_type full
_refine_ls_number_parameters 490
_refine_ls_number_reflns 10199
_refine_ls_number_restraints 0
_refine_ls_restrained_S_all 1.064
_refine_ls_R_factor_all 0.1101
_refine_ls_R_factor_gt 0.0843
_refine_ls_shift/su_max 0.001
_refine_ls_shift/su_mean 0.000
_refine_ls_structure_factor_coef Fsqd
_refine_ls_weighting_details 'calc w=1/[\s^2^(Fo^2^)+(0.1434P)^2^+2.6148P] where P=(Fo^2^+2Fc^2^)/3'
_refine_ls_weighting_scheme calc
_refine_ls_wR_factor_gt 0.2222
_refine_ls_wR_factor_ref 0.2478
_reflns_number_gt 7519
_reflns_number_total 10199
_reflns_threshold_expression I>2sigma(I)
_cod_data_source_file om501143t_si_003.cif
_cod_data_source_block charles11
_cod_depositor_comments
;
The following automatic conversions were performed:

data item '_symmetry_cell_setting' value 'Monoclinic' was changed to
'monoclinic' in accordance with the
/home/saulius/struct/COD-crude-data/automatic-downloads/DataCite-retrospective/ACS/depositions/lib/dictionaries/cif_core.dic
dictionary named 'cif_core.dic' version 2.4.2 last updated on
2011-04-26.

Automatic conversion script
Id: cif_fix_values 6909 2019-04-08 15:41:33Z antanas 
;
_cod_original_cell_volume 4473.48(19)
_cod_original_sg_symbol_Hall '-P 2ybc '
_cod_original_sg_symbol_H-M ' P 21/c '
_cod_database_code 4089706

loop_
_symmetry_equiv_pos_as_xyz
'x, y, z'
'-x, y+1/2, -z+1/2'
'-x, -y, -z'
'x, -y-1/2, z-1/2'

loop_
_atom_site_label
_atom_site_type_symbol
_atom_site_fract_x
_atom_site_fract_y
_atom_site_fract_z
_atom_site_U_iso_or_equiv
_atom_site_adp_type
_atom_site_occupancy
_atom_site_symmetry_multiplicity
_atom_site_calc_flag
_atom_site_refinement_flags
_atom_site_disorder_assembly
_atom_site_disorder_group
C1 C 0.7021(2) 0.59765(14) 0.20879(15) 0.0258(5) Uani 1 1 d . . .
C2 C 0.7924(2) 0.63962(14) 0.21766(16) 0.0287(6) Uani 1 1 d . . .
C3 C 0.9087(2) 0.61627(15) 0.27253(16) 0.0306(6) Uani 1 1 d . . .
H3 H 0.9707 0.6443 0.2790 0.037 Uiso 1 1 calc R . .
C4 C 0.9387(2) 0.55469(14) 0.31792(16) 0.0291(6) Uani 1 1 d . . .
C5 C 0.8467(2) 0.51280(15) 0.30717(16) 0.0294(6) Uani 1 1 d . . .
H5 H 0.8639 0.4704 0.3375 0.035 Uiso 1 1 calc R . .
C6 C 0.7308(2) 0.53360(14) 0.25225(16) 0.0260(5) Uani 1 1 d . . .
C7 C 0.7639(3) 0.70908(16) 0.16917(18) 0.0363(7) Uani 1 1 d . . .
C8 C 0.6871(3) 0.68901(19) 0.08291(19) 0.0440(8) Uani 1 1 d . . .
H8A H 0.6661 0.7333 0.0518 0.066 Uiso 1 1 calc R . .
H8B H 0.6150 0.6647 0.0692 0.066 Uiso 1 1 calc R . .
H8C H 0.7312 0.6562 0.0726 0.066 Uiso 1 1 calc R . .
C9 C 0.6994(3) 0.76375(17) 0.1850(2) 0.0484(9) Uani 1 1 d . . .
H9A H 0.7520 0.7800 0.2389 0.073 Uiso 1 1 calc R . .
H9B H 0.6293 0.7407 0.1758 0.073 Uiso 1 1 calc R . .
H9C H 0.6752 0.8057 0.1505 0.073 Uiso 1 1 calc R . .
C10 C 0.8762(3) 0.7465(2) 0.1888(2) 0.0574(11) Uani 1 1 d . . .
H10A H 0.9178 0.7137 0.1765 0.086 Uiso 1 1 calc R . .
H10B H 0.9277 0.7585 0.2440 0.086 Uiso 1 1 calc R . .
H10C H 0.8547 0.7912 0.1583 0.086 Uiso 1 1 calc R . .
C11 C 1.0673(2) 0.53047(16) 0.37826(17) 0.0343(7) Uani 1 1 d . . .
C12 C 1.1546(3) 0.5820(2) 0.3801(2) 0.0549(10) Uani 1 1 d . . .
H12A H 1.1484 0.6306 0.3963 0.082 Uiso 1 1 calc R . .
H12B H 1.1360 0.5848 0.3284 0.082 Uiso 1 1 calc R . .
H12C H 1.2351 0.5636 0.4169 0.082 Uiso 1 1 calc R . .
C13 C 1.0947(3) 0.5285(2) 0.45829(19) 0.0500(9) Uani 1 1 d . . .
H13A H 1.1760 0.5116 0.4962 0.075 Uiso 1 1 calc R . .
H13B H 1.0400 0.4951 0.4578 0.075 Uiso 1 1 calc R . .
H13C H 1.0859 0.5774 0.4724 0.075 Uiso 1 1 calc R . .
C14 C 1.0850(3) 0.45416(18) 0.3581(2) 0.0433(8) Uani 1 1 d . . .
H14A H 1.0655 0.4546 0.3061 0.065 Uiso 1 1 calc R . .
H14B H 1.0333 0.4197 0.3597 0.065 Uiso 1 1 calc R . .
H14C H 1.1675 0.4394 0.3958 0.065 Uiso 1 1 calc R . .
C15 C 0.5412(2) 0.46782(13) 0.16047(15) 0.0252(5) Uani 1 1 d . . .
C16 C 0.6463(2) 0.44429(15) 0.29632(16) 0.0290(6) Uani 1 1 d . . .
H16A H 0.6614 0.4706 0.3416 0.035 Uiso 1 1 calc R . .
H16B H 0.7124 0.4102 0.3140 0.035 Uiso 1 1 calc R . .
C17 C 0.5283(2) 0.40421(14) 0.25236(15) 0.0278(6) Uani 1 1 d . . .
H17A H 0.5385 0.3517 0.2477 0.033 Uiso 1 1 calc R . .
H17B H 0.4894 0.4102 0.2781 0.033 Uiso 1 1 calc R . .
C18 C 0.2768(2) 0.45999(14) 0.05290(16) 0.0265(6) Uani 1 1 d . . .
C19 C 0.1661(2) 0.43777(15) -0.01218(16) 0.0281(6) Uani 1 1 d . . .
C20 C 0.1303(2) 0.36711(16) -0.01000(18) 0.0329(6) Uani 1 1 d . . .
H20 H 0.0549 0.3513 -0.0532 0.040 Uiso 1 1 calc R . .
C21 C 0.1974(2) 0.31894(15) 0.05095(18) 0.0319(6) Uani 1 1 d . A .
C22 C 0.3095(2) 0.34181(14) 0.11358(17) 0.0299(6) Uani 1 1 d . . .
H22 H 0.3587 0.3100 0.1560 0.036 Uiso 1 1 calc R . .
C23 C 0.3487(2) 0.41089(14) 0.11374(15) 0.0265(5) Uani 1 1 d . . .
C24 C 0.0891(2) 0.48895(16) -0.08098(18) 0.0340(6) Uani 1 1 d . . .
C25 C -0.0246(3) 0.4508(2) -0.1479(2) 0.0536(10) Uani 1 1 d . . .
H25A H -0.0036 0.4083 -0.1649 0.080 Uiso 1 1 calc R . .
H25B H -0.0711 0.4848 -0.1913 0.080 Uiso 1 1 calc R . .
H25C H -0.0712 0.4353 -0.1300 0.080 Uiso 1 1 calc R . .
C26 C 0.0545(3) 0.55604(19) -0.0560(2) 0.0471(8) Uani 1 1 d . . .
H26A H 0.0010 0.5414 -0.0433 0.071 Uiso 1 1 calc R . .
H26B H 0.0148 0.5915 -0.0984 0.071 Uiso 1 1 calc R . .
H26C H 0.1256 0.5781 -0.0104 0.071 Uiso 1 1 calc R . .
C27 C 0.1559(3) 0.51256(19) -0.11313(18) 0.0400(7) Uani 1 1 d . . .
H27A H 0.2329 0.5325 -0.0712 0.060 Uiso 1 1 calc R . .
H27B H 0.1104 0.5499 -0.1529 0.060 Uiso 1 1 calc R . .
H27C H 0.1674 0.4705 -0.1360 0.060 Uiso 1 1 calc R . .
C28 C 0.1488(3) 0.24340(16) 0.0500(2) 0.0400(7) Uani 1 1 d . . .
C29 C 0.2437(5) 0.1936(3) 0.1172(4) 0.0575(8) Uani 0.70 1 d P A 1
H29A H 0.2706 0.2153 0.1668 0.086 Uiso 0.70 1 calc PR A 1
H29B H 0.3108 0.1884 0.1149 0.086 Uiso 0.70 1 calc PR A 1
H29C H 0.2095 0.1456 0.1121 0.086 Uiso 0.70 1 calc PR A 1
C30 C 0.0987(6) 0.2047(3) -0.0229(4) 0.0575(8) Uani 0.70 1 d P A 1
H30A H 0.0604 0.1599 -0.0235 0.086 Uiso 0.70 1 calc PR A 1
H30B H 0.1618 0.1926 -0.0277 0.086 Uiso 0.70 1 calc PR A 1
H30C H 0.0402 0.2358 -0.0663 0.086 Uiso 0.70 1 calc PR A 1
C31 C 0.0540(5) 0.2546(3) 0.0660(4) 0.0575(8) Uani 0.70 1 d P A 1
H31A H 0.0254 0.2071 0.0690 0.086 Uiso 0.70 1 calc PR A 1
H31B H -0.0122 0.2831 0.0238 0.086 Uiso 0.70 1 calc PR A 1
H31C H 0.0901 0.2806 0.1150 0.086 Uiso 0.70 1 calc PR A 1
C29B C 0.2306(12) 0.1874(6) 0.0447(9) 0.0575(8) Uani 0.30 1 d P A 2
H29D H 0.3135 0.2020 0.0811 0.086 Uiso 0.30 1 calc PR A 2
H29E H 0.2084 0.1874 -0.0081 0.086 Uiso 0.30 1 calc PR A 2
H29F H 0.2202 0.1384 0.0577 0.086 Uiso 0.30 1 calc PR A 2
C30B C 0.0282(13) 0.2263(7) -0.0334(9) 0.0575(8) Uani 0.30 1 d P A 2
H30D H 0.0093 0.1745 -0.0368 0.086 Uiso 0.30 1 calc PR A 2
H30E H 0.0376 0.2387 -0.0738 0.086 Uiso 0.30 1 calc PR A 2
H30F H -0.0360 0.2553 -0.0406 0.086 Uiso 0.30 1 calc PR A 2
C31B C 0.1510(13) 0.2316(7) 0.1120(8) 0.0575(8) Uani 0.30 1 d P A 2
H31D H 0.1056 0.2696 0.1156 0.086 Uiso 0.30 1 calc PR A 2
H31E H 0.2328 0.2326 0.1587 0.086 Uiso 0.30 1 calc PR A 2
H31F H 0.1161 0.1840 0.1075 0.086 Uiso 0.30 1 calc PR A 2
C32 C 0.5706(2) 0.42674(14) 0.11315(16) 0.0286(6) Uani 1 1 d . . .
H32A H 0.6237 0.4573 0.1082 0.034 Uiso 1 1 calc R . .
H32B H 0.4969 0.4194 0.0605 0.034 Uiso 1 1 calc R . .
C33 C 0.6287(2) 0.35344(15) 0.14545(16) 0.0294(6) Uani 1 1 d . . .
C34 C 0.5628(3) 0.29051(16) 0.1249(2) 0.0383(7) Uani 1 1 d . . .
H34 H 0.4794 0.2930 0.0882 0.046 Uiso 1 1 calc R . .
C35 C 0.6157(4) 0.22411(18) 0.1566(3) 0.0545(10) Uani 1 1 d . . .
H35 H 0.5687 0.1814 0.1412 0.065 Uiso 1 1 calc R . .
C36 C 0.7362(4) 0.2194(2) 0.2105(3) 0.0605(11) Uani 1 1 d . . .
H36 H 0.7726 0.1739 0.2329 0.073 Uiso 1 1 calc R . .
C37 C 0.8029(3) 0.2810(2) 0.2316(2) 0.0594(11) Uani 1 1 d . . .
H37 H 0.8861 0.2780 0.2688 0.071 Uiso 1 1 calc R . .
C38 C 0.7512(3) 0.34816(19) 0.1994(2) 0.0428(8) Uani 1 1 d . . .
H38 H 0.7991 0.3904 0.2141 0.051 Uiso 1 1 calc R . .
C39 C 0.4407(3) 0.59476(16) 0.24143(18) 0.0355(6) Uani 1 1 d . . .
H39A H 0.5042 0.6305 0.2745 0.043 Uiso 1 1 calc R . .
H39B H 0.3658 0.6225 0.2133 0.043 Uiso 1 1 calc R . .
C40 C 0.4375(3) 0.54743(15) 0.29509(17) 0.0312(6) Uani 1 1 d . . .
C41 C 0.3370(3) 0.50468(16) 0.2682(2) 0.0388(7) Uani 1 1 d . . .
H41 H 0.2717 0.5072 0.2150 0.047 Uiso 1 1 calc R . .
C42 C 0.3306(3) 0.45950(19) 0.3164(2) 0.0504(9) Uani 1 1 d . . .
H42 H 0.2609 0.4320 0.2964 0.060 Uiso 1 1 calc R . .
C43 C 0.4235(4) 0.4536(2) 0.3929(2) 0.0545(10) Uani 1 1 d . . .
H43 H 0.4189 0.4219 0.4259 0.065 Uiso 1 1 calc R . .
C44 C 0.5247(4) 0.4946(2) 0.4220(2) 0.0512(9) Uani 1 1 d . . .
H44 H 0.5899 0.4906 0.4750 0.061 Uiso 1 1 calc R . .
C45 C 0.5307(3) 0.54105(17) 0.37395(18) 0.0385(7) Uani 1 1 d . . .
H45 H 0.5999 0.5694 0.3949 0.046 Uiso 1 1 calc R . .
C46 C 0.3447(4) 0.6783(2) 0.0178(2) 0.0605(6) Uani 1 1 d . . .
H46A H 0.2642 0.6609 -0.0237 0.073 Uiso 1 1 calc R . .
H46B H 0.4020 0.6520 0.0137 0.073 Uiso 1 1 calc R . .
C47 C 0.3537(4) 0.7572(2) 0.0108(2) 0.0605(6) Uani 1 1 d . . .
H47A H 0.2947 0.7734 -0.0432 0.073 Uiso 1 1 calc R . .
H47B H 0.4335 0.7704 0.0270 0.073 Uiso 1 1 calc R . .
C48 C 0.3297(4) 0.7906(2) 0.0635(2) 0.0605(6) Uani 1 1 d . . .
H48A H 0.2442 0.7996 0.0360 0.073 Uiso 1 1 calc R . .
H48B H 0.3728 0.8372 0.0851 0.073 Uiso 1 1 calc R . .
C49 C 0.3743(4) 0.73440(19) 0.1265(2) 0.0605(6) Uani 1 1 d . . .
H49A H 0.4561 0.7459 0.1713 0.073 Uiso 1 1 calc R . .
H49B H 0.3235 0.7332 0.1442 0.073 Uiso 1 1 calc R . .
N1 N 0.63046(18) 0.49549(12) 0.23769(13) 0.0256(5) Uani 1 1 d . . .
N2 N 0.46002(19) 0.44031(11) 0.17582(13) 0.0255(5) Uani 1 1 d . . .
O1 O 0.58659(15) 0.61643(10) 0.16197(11) 0.0291(4) Uani 1 1 d . . .
O2 O 0.31863(16) 0.52833(10) 0.06250(11) 0.0289(4) Uani 1 1 d . . .
O3 O 0.37033(17) 0.66599(10) 0.09327(12) 0.0325(5) Uani 1 1 d . . .
Ti1 Ti 0.46355(4) 0.56239(2) 0.15496(3) 0.02385(16) Uani 1 1 d . . .

loop_
_atom_site_aniso_label
_atom_site_aniso_U_11
_atom_site_aniso_U_22
_atom_site_aniso_U_33
_atom_site_aniso_U_23
_atom_site_aniso_U_13
_atom_site_aniso_U_12
C1 0.0201(12) 0.0186(12) 0.0279(13) -0.0007(10) 0.0084(10) 0.0008(9)
C2 0.0238(13) 0.0194(12) 0.0308(14) 0.0000(10) 0.0097(11) -0.0017(10)
C3 0.0216(13) 0.0238(13) 0.0349(15) -0.0015(11) 0.0105(12) -0.0031(10)
C4 0.0198(12) 0.0241(13) 0.0303(14) -0.0014(11) 0.0078(11) 0.0009(10)
C5 0.0221(13) 0.0214(13) 0.0309(14) 0.0033(10) 0.0083(11) 0.0018(10)
C6 0.0183(12) 0.0191(12) 0.0309(13) -0.0005(10) 0.0093(11) 0.0014(9)
C7 0.0280(14) 0.0228(14) 0.0431(17) 0.0077(12) 0.0130(13) -0.0036(11)
C8 0.0358(16) 0.0445(18) 0.0426(18) 0.0129(15) 0.0184(15) 0.0025(14)
C9 0.050(2) 0.0196(14) 0.055(2) 0.0021(14) 0.0198(17) 0.0019(13)
C10 0.0348(17) 0.0420(19) 0.068(2) 0.0212(18) 0.0161(17) -0.0088(15)
C11 0.0191(12) 0.0329(15) 0.0340(15) 0.0011(12) 0.0065(12) -0.0007(11)
C12 0.0208(14) 0.054(2) 0.058(2) 0.0125(18) 0.0059(15) -0.0052(14)
C13 0.0305(16) 0.060(2) 0.0338(17) 0.0002(16) 0.0053(14) 0.0064(15)
C14 0.0258(15) 0.0398(17) 0.0488(19) 0.0052(14) 0.0137(14) 0.0096(13)
C15 0.0194(12) 0.0159(11) 0.0281(13) 0.0027(10) 0.0075(11) 0.0010(9)
C16 0.0212(12) 0.0242(13) 0.0302(14) 0.0075(11) 0.0091(11) 0.0041(10)
C17 0.0242(13) 0.0198(12) 0.0308(14) 0.0076(10) 0.0116(11) 0.0043(10)
C18 0.0187(12) 0.0179(12) 0.0357(14) 0.0009(10) 0.0123(11) 0.0017(9)
C19 0.0180(12) 0.0261(14) 0.0327(14) -0.0007(11) 0.0109(11) 0.0011(10)
C20 0.0218(13) 0.0277(14) 0.0403(16) -0.0033(12) 0.0136(12) -0.0042(10)
C21 0.0281(14) 0.0191(13) 0.0470(17) -0.0021(11) 0.0216(13) -0.0027(10)
C22 0.0258(13) 0.0195(12) 0.0384(15) 0.0045(11) 0.0158(12) 0.0021(10)
C23 0.0196(12) 0.0206(12) 0.0297(13) 0.0001(10) 0.0094(11) 0.0014(10)
C24 0.0204(13) 0.0325(15) 0.0355(15) 0.0061(12) 0.0093(12) 0.0028(11)
C25 0.0233(15) 0.059(2) 0.0457(19) 0.0128(17) 0.0024(14) -0.0050(14)
C26 0.0369(17) 0.0398(18) 0.062(2) 0.0164(16) 0.0276(17) 0.0169(14)
C27 0.0323(15) 0.0421(17) 0.0334(16) 0.0044(13) 0.0129(13) -0.0013(13)
C28 0.0354(16) 0.0229(14) 0.0524(19) -0.0005(13) 0.0210(15) -0.0086(12)
C29 0.0593(18) 0.0299(14) 0.076(2) 0.0034(13) 0.0360(17) -0.0109(12)
C30 0.0593(18) 0.0299(14) 0.076(2) 0.0034(13) 0.0360(17) -0.0109(12)
C31 0.0593(18) 0.0299(14) 0.076(2) 0.0034(13) 0.0360(17) -0.0109(12)
C29B 0.0593(18) 0.0299(14) 0.076(2) 0.0034(13) 0.0360(17) -0.0109(12)
C30B 0.0593(18) 0.0299(14) 0.076(2) 0.0034(13) 0.0360(17) -0.0109(12)
C31B 0.0593(18) 0.0299(14) 0.076(2) 0.0034(13) 0.0360(17) -0.0109(12)
C32 0.0257(13) 0.0217(13) 0.0305(14) 0.0028(10) 0.0124(11) 0.0026(10)
C33 0.0276(13) 0.0235(13) 0.0348(15) 0.0008(11) 0.0172(12) 0.0031(10)
C34 0.0370(16) 0.0267(15) 0.0499(18) -0.0013(13) 0.0253(15) -0.0012(12)
C35 0.074(3) 0.0249(16) 0.081(3) 0.0082(17) 0.055(2) 0.0047(16)
C36 0.077(3) 0.037(2) 0.072(3) 0.0197(18) 0.046(2) 0.0324(19)
C37 0.0390(19) 0.064(3) 0.060(2) 0.0124(19) 0.0215(18) 0.0289(18)
C38 0.0286(15) 0.0388(18) 0.0523(19) -0.0036(14) 0.0194(15) 0.0054(13)
C39 0.0376(16) 0.0241(14) 0.0426(16) 0.0028(12) 0.0226(14) 0.0047(12)
C40 0.0303(14) 0.0213(13) 0.0372(15) -0.0007(11) 0.0175(13) 0.0052(10)
C41 0.0269(14) 0.0312(15) 0.0482(18) 0.0035(13) 0.0168(14) 0.0054(12)
C42 0.048(2) 0.0325(17) 0.081(3) 0.0052(17) 0.044(2) 0.0008(15)
C43 0.078(3) 0.0351(18) 0.070(3) 0.0128(17) 0.055(2) 0.0102(18)
C44 0.060(2) 0.0427(19) 0.0394(18) 0.0050(15) 0.0230(17) 0.0167(17)
C45 0.0369(16) 0.0334(15) 0.0360(16) -0.0047(13) 0.0167(14) 0.0008(13)
C46 0.0849(15) 0.0317(10) 0.0617(12) 0.0109(8) 0.0418(12) 0.0160(9)
C47 0.0849(15) 0.0317(10) 0.0617(12) 0.0109(8) 0.0418(12) 0.0160(9)
C48 0.0849(15) 0.0317(10) 0.0617(12) 0.0109(8) 0.0418(12) 0.0160(9)
C49 0.0849(15) 0.0317(10) 0.0617(12) 0.0109(8) 0.0418(12) 0.0160(9)
N1 0.0179(10) 0.0203(11) 0.0280(11) 0.0040(9) 0.0079(9) 0.0019(8)
N2 0.0198(10) 0.0182(10) 0.0286(11) 0.0040(9) 0.0089(9) 0.0012(8)
O1 0.0193(9) 0.0204(9) 0.0344(10) 0.0056(7) 0.0089(8) 0.0027(7)
O2 0.0212(9) 0.0164(9) 0.0337(10) 0.0037(7) 0.0079(8) 0.0011(7)
O3 0.0312(10) 0.0193(9) 0.0376(11) 0.0050(8) 0.0153(9) 0.0074(8)
Ti1 0.0181(2) 0.0149(3) 0.0276(3) 0.00250(17) 0.0077(2) 0.00236(16)

loop_
_atom_type_symbol
_atom_type_description
_atom_type_scat_dispersion_real
_atom_type_scat_dispersion_imag
_atom_type_scat_source
C C 0.0033 0.0016 'International Tables Vol C Tables 4.2.6.8 and 6.1.1.4'
H H 0.0000 0.0000 'International Tables Vol C Tables 4.2.6.8 and 6.1.1.4'
N N 0.0061 0.0033 'International Tables Vol C Tables 4.2.6.8 and 6.1.1.4'
O O 0.0106 0.0060 'International Tables Vol C Tables 4.2.6.8 and 6.1.1.4'
Ti Ti 0.2776 0.4457 'International Tables Vol C Tables 4.2.6.8 and 6.1.1.4'

loop_
_geom_angle_atom_site_label_1
_geom_angle_atom_site_label_2
_geom_angle_atom_site_label_3
_geom_angle
O1 C1 C2 123.6(2)
O1 C1 C6 116.8(2)
C2 C1 C6 119.5(2)
C1 C2 C3 117.3(2)
C1 C2 C7 120.9(2)
C3 C2 C7 121.8(2)
C4 C3 C2 123.9(3)
C4 C3 H3 118.1
C2 C3 H3 118.1
C3 C4 C5 117.8(2)
C3 C4 C11 122.9(3)
C5 C4 C11 119.3(2)
C6 C5 C4 119.6(3)
C6 C5 H5 120.2
C4 C5 H5 120.2
C5 C6 C1 121.8(2)
C5 C6 N1 124.1(2)
C1 C6 N1 114.0(2)
C9 C7 C8 110.0(3)
C9 C7 C10 107.3(3)
C8 C7 C10 108.1(3)
C9 C7 C2 110.2(3)
C8 C7 C2 109.3(2)
C10 C7 C2 111.9(2)
C7 C8 H8A 109.5
C7 C8 H8B 109.5
H8A C8 H8B 109.5
C7 C8 H8C 109.5
H8A C8 H8C 109.5
H8B C8 H8C 109.5
C7 C9 H9A 109.5
C7 C9 H9B 109.5
H9A C9 H9B 109.5
C7 C9 H9C 109.5
H9A C9 H9C 109.5
H9B C9 H9C 109.5
C7 C10 H10A 109.5
C7 C10 H10B 109.5
H10A C10 H10B 109.5
C7 C10 H10C 109.5
H10A C10 H10C 109.5
H10B C10 H10C 109.5
C13 C11 C14 108.8(3)
C13 C11 C12 108.9(3)
C14 C11 C12 108.1(3)
C13 C11 C4 109.9(3)
C14 C11 C4 109.6(2)
C12 C11 C4 111.5(3)
C11 C12 H12A 109.5
C11 C12 H12B 109.5
H12A C12 H12B 109.5
C11 C12 H12C 109.5
H12A C12 H12C 109.5
H12B C12 H12C 109.5
C11 C13 H13A 109.5
C11 C13 H13B 109.5
H13A C13 H13B 109.5
C11 C13 H13C 109.5
H13A C13 H13C 109.5
H13B C13 H13C 109.5
C11 C14 H14A 109.5
C11 C14 H14B 109.5
H14A C14 H14B 109.5
C11 C14 H14C 109.5
H14A C14 H14C 109.5
H14B C14 H14C 109.5
N1 C15 N2 97.2(2)
N1 C15 C32 123.1(2)
N2 C15 C32 123.1(2)
N1 C15 Ti1 80.58(14)
N2 C15 Ti1 80.85(15)
C32 C15 Ti1 138.37(19)
N1 C16 C17 102.9(2)
N1 C16 H16A 111.2
C17 C16 H16A 111.2
N1 C16 H16B 111.2
C17 C16 H16B 111.2
H16A C16 H16B 109.1
N2 C17 C16 102.7(2)
N2 C17 H17A 111.2
C16 C17 H17A 111.2
N2 C17 H17B 111.2
C16 C17 H17B 111.2
H17A C17 H17B 109.1
O2 C18 C19 123.3(2)
O2 C18 C23 116.6(2)
C19 C18 C23 120.0(2)
C18 C19 C20 116.4(2)
C18 C19 C24 120.9(2)
C20 C19 C24 122.6(2)
C21 C20 C19 124.4(3)
C21 C20 H20 117.8
C19 C20 H20 117.8
C20 C21 C22 117.6(2)
C20 C21 C28 120.9(3)
C22 C21 C28 121.4(3)
C23 C22 C21 119.9(3)
C23 C22 H22 120.0
C21 C22 H22 120.0
C22 C23 C18 121.4(2)
C22 C23 N2 124.3(2)
C18 C23 N2 114.2(2)
C27 C24 C19 109.8(2)
C27 C24 C26 109.9(3)
C19 C24 C26 110.2(3)
C27 C24 C25 106.6(3)
C19 C24 C25 111.6(3)
C26 C24 C25 108.7(3)
C24 C25 H25A 109.5
C24 C25 H25B 109.5
H25A C25 H25B 109.5
C24 C25 H25C 109.5
H25A C25 H25C 109.5
H25B C25 H25C 109.5
C24 C26 H26A 109.5
C24 C26 H26B 109.5
H26A C26 H26B 109.5
C24 C26 H26C 109.5
H26A C26 H26C 109.5
H26B C26 H26C 109.5
C24 C27 H27A 109.5
C24 C27 H27B 109.5
H27A C27 H27B 109.5
C24 C27 H27C 109.5
H27A C27 H27C 109.5
H27B C27 H27C 109.5
C31B C28 C30 134.5(6)
C31B C28 C21 112.8(6)
C30 C28 C21 112.2(3)
C31B C28 C29 58.7(7)
C30 C28 C29 108.0(4)
C21 C28 C29 112.8(3)
C31B C28 C31 47.4(7)
C30 C28 C31 111.4(4)
C21 C28 C31 107.9(3)
C29 C28 C31 104.3(4)
C31B C28 C29B 112.2(8)
C30 C28 C29B 61.3(6)
C21 C28 C29B 104.3(5)
C29 C28 C29B 55.1(6)
C31 C28 C29B 147.0(5)
C31B C28 C30B 117.7(8)
C21 C28 C30B 110.9(5)
C29 C28 C30B 132.6(5)
C31 C28 C30B 78.3(6)
C29B C28 C30B 97.1(8)
C28 C29 H29A 109.5
C28 C29 H29B 109.5
C28 C29 H29C 109.5
C28 C30 H30A 109.5
C28 C30 H30B 109.5
C28 C30 H30C 109.5
C28 C31 H31A 109.5
C28 C31 H31B 109.5
C28 C31 H31C 109.5
C28 C29B H29D 109.5
C28 C29B H29E 109.5
H29D C29B H29E 109.5
C28 C29B H29F 109.5
H29D C29B H29F 109.5
H29E C29B H29F 109.5
C28 C30B H30D 109.5
C28 C30B H30E 109.5
H30D C30B H30E 109.5
C28 C30B H30F 109.5
H30D C30B H30F 109.5
H30E C30B H30F 109.5
C28 C31B H31D 109.5
C28 C31B H31E 109.5
H31D C31B H31E 109.5
C28 C31B H31F 109.5
H31D C31B H31F 109.5
H31E C31B H31F 109.5
C15 C32 C33 115.2(2)
C15 C32 H32A 108.5
C33 C32 H32A 108.5
C15 C32 H32B 108.5
C33 C32 H32B 108.5
H32A C32 H32B 107.5
C34 C33 C38 118.1(3)
C34 C33 C32 121.5(3)
C38 C33 C32 120.4(3)
C35 C34 C33 121.3(3)
C35 C34 H34 119.3
C33 C34 H34 119.3
C36 C35 C34 120.3(4)
C36 C35 H35 119.8
C34 C35 H35 119.8
C37 C36 C35 119.3(3)
C37 C36 H36 120.4
C35 C36 H36 120.4
C36 C37 C38 121.2(3)
C36 C37 H37 119.4
C38 C37 H37 119.4
C37 C38 C33 119.8(3)
C37 C38 H38 120.1
C33 C38 H38 120.1
C40 C39 Ti1 127.3(2)
C40 C39 H39A 105.5
Ti1 C39 H39A 105.5
C40 C39 H39B 105.5
Ti1 C39 H39B 105.5
H39A C39 H39B 106.1
C45 C40 C41 116.1(3)
C45 C40 C39 123.8(3)
C41 C40 C39 120.1(3)
C42 C41 C40 121.9(3)
C42 C41 H41 119.0
C40 C41 H41 119.0
C43 C42 C41 120.7(3)
C43 C42 H42 119.6
C41 C42 H42 119.6
C42 C43 C44 119.3(3)
C42 C43 H43 120.3
C44 C43 H43 120.3
C45 C44 C43 120.1(3)
C45 C44 H44 119.9
C43 C44 H44 119.9
C44 C45 C40 121.7(3)
C44 C45 H45 119.1
C40 C45 H45 119.1
O3 C46 C47 106.8(3)
O3 C46 H46A 110.4
C47 C46 H46A 110.4
O3 C46 H46B 110.4
C47 C46 H46B 110.4
H46A C46 H46B 108.6
C46 C47 C48 104.9(4)
C46 C47 H47A 110.8
C48 C47 H47A 110.8
C46 C47 H47B 110.8
C48 C47 H47B 110.8
H47A C47 H47B 108.9
C47 C48 C49 103.7(3)
C47 C48 H48A 111.0
C49 C48 H48A 111.0
C47 C48 H48B 111.0
C49 C48 H48B 111.0
H48A C48 H48B 109.0
O3 C49 C48 106.3(3)
O3 C49 H49A 110.5
C48 C49 H49A 110.5
O3 C49 H49B 110.5
C48 C49 H49B 110.5
H49A C49 H49B 108.7
C6 N1 C15 119.4(2)
C6 N1 C16 119.6(2)
C15 N1 C16 109.9(2)
C6 N1 Ti1 109.35(15)
C15 N1 Ti1 60.59(12)
C16 N1 Ti1 124.69(16)
C23 N2 C15 119.6(2)
C23 N2 C17 119.7(2)
C15 N2 C17 109.2(2)
C23 N2 Ti1 109.07(15)
C15 N2 Ti1 60.34(12)
C17 N2 Ti1 125.48(16)
C1 O1 Ti1 123.75(16)
C18 O2 Ti1 124.10(16)
C49 O3 C46 109.3(3)
C49 O3 Ti1 128.0(2)
C46 O3 Ti1 117.46(19)
O2 Ti1 O1 127.12(9)
O2 Ti1 C15 89.17(9)
O1 Ti1 C15 90.47(9)
O2 Ti1 C39 111.79(11)
O1 Ti1 C39 112.37(11)
C15 Ti1 C39 122.81(11)
O2 Ti1 O3 77.09(8)
O1 Ti1 O3 77.99(8)
C15 Ti1 O3 150.59(10)
C39 Ti1 O3 86.56(9)
O2 Ti1 N1 126.76(8)
O1 Ti1 N1 75.80(8)
C15 Ti1 N1 38.82(9)
C39 Ti1 N1 95.17(10)
O3 Ti1 N1 152.29(8)
O2 Ti1 N2 75.52(8)
O1 Ti1 N2 127.77(8)
C15 Ti1 N2 38.81(10)
C39 Ti1 N2 94.01(10)
O3 Ti1 N2 150.69(8)
N1 Ti1 N2 56.91(8)

loop_
_geom_bond_atom_site_label_1
_geom_bond_atom_site_label_2
_geom_bond_distance
C1 O1 1.354(3)
C1 C2 1.400(4)
C1 C6 1.404(4)
C2 C3 1.401(4)
C2 C7 1.542(4)
C3 C4 1.386(4)
C3 H3 0.9500
C4 C5 1.404(4)
C4 C11 1.538(4)
C5 C6 1.383(3)
C5 H5 0.9500
C6 N1 1.436(3)
C7 C9 1.524(5)
C7 C8 1.535(5)
C7 C10 1.536(4)
C8 H8A 0.9800
C8 H8B 0.9800
C8 H8C 0.9800
C9 H9A 0.9800
C9 H9B 0.9800
C9 H9C 0.9800
C10 H10A 0.9800
C10 H10B 0.9800
C10 H10C 0.9800
C11 C13 1.522(5)
C11 C14 1.531(4)
C11 C12 1.534(5)
C12 H12A 0.9800
C12 H12B 0.9800
C12 H12C 0.9800
C13 H13A 0.9800
C13 H13B 0.9800
C13 H13C 0.9800
C14 H14A 0.9800
C14 H14B 0.9800
C14 H14C 0.9800
C15 N1 1.453(3)
C15 N2 1.456(4)
C15 C32 1.509(4)
C15 Ti1 2.019(3)
C16 N1 1.479(3)
C16 C17 1.527(4)
C16 H16A 0.9900
C16 H16B 0.9900
C17 N2 1.479(3)
C17 H17A 0.9900
C17 H17B 0.9900
C18 O2 1.350(3)
C18 C19 1.400(4)
C18 C23 1.405(4)
C19 C20 1.404(4)
C19 C24 1.530(4)
C20 C21 1.386(4)
C20 H20 0.9500
C21 C22 1.398(4)
C21 C28 1.543(4)
C22 C23 1.384(4)
C22 H22 0.9500
C23 N2 1.429(3)
C24 C27 1.525(5)
C24 C26 1.535(5)
C24 C25 1.545(4)
C25 H25A 0.9800
C25 H25B 0.9800
C25 H25C 0.9800
C26 H26A 0.9800
C26 H26B 0.9800
C26 H26C 0.9800
C27 H27A 0.9800
C27 H27B 0.9800
C27 H27C 0.9800
C28 C31B 1.332(15)
C28 C30 1.465(7)
C28 C29 1.554(6)
C28 C31 1.576(7)
C28 C29B 1.601(15)
C28 C30B 1.606(14)
C29 H29A 0.9800
C29 H29B 0.9800
C29 H29C 0.9800
C30 H30A 0.9800
C30 H30B 0.9800
C30 H30C 0.9800
C31 H31A 0.9800
C31 H31B 0.9800
C31 H31C 0.9800
C29B H29D 0.9800
C29B H29E 0.9800
C29B H29F 0.9800
C30B H30D 0.9800
C30B H30E 0.9800
C30B H30F 0.9800
C31B H31D 0.9800
C31B H31E 0.9800
C31B H31F 0.9800
C32 C33 1.513(4)
C32 H32A 0.9900
C32 H32B 0.9900
C33 C34 1.381(4)
C33 C38 1.398(4)
C34 C35 1.381(5)
C34 H34 0.9500
C35 C36 1.375(6)
C35 H35 0.9500
C36 C37 1.365(6)
C36 H36 0.9500
C37 C38 1.389(5)
C37 H37 0.9500
C38 H38 0.9500
C39 C40 1.466(4)
C39 Ti1 2.150(3)
C39 H39A 0.9900
C39 H39B 0.9900
C40 C45 1.401(4)
C40 C41 1.408(4)
C41 C42 1.373(5)
C41 H41 0.9500
C42 C43 1.367(6)
C42 H42 0.9500
C43 C44 1.390(6)
C43 H43 0.9500
C44 C45 1.380(5)
C44 H44 0.9500
C45 H45 0.9500
C46 O3 1.454(5)
C46 C47 1.470(5)
C46 H46A 0.9900
C46 H46B 0.9900
C47 C48 1.493(6)
C47 H47A 0.9900
C47 H47B 0.9900
C48 C49 1.511(5)
C48 H48A 0.9900
C48 H48B 0.9900
C49 O3 1.431(4)
C49 H49A 0.9900
C49 H49B 0.9900
N1 Ti1 2.287(2)
N2 Ti1 2.294(2)
O1 Ti1 1.9245(19)
O2 Ti1 1.9193(19)
O3 Ti1 2.2444(18)

loop_
_geom_torsion_atom_site_label_1
_geom_torsion_atom_site_label_2
_geom_torsion_atom_site_label_3
_geom_torsion_atom_site_label_4
_geom_torsion
O1 C1 C2 C3 175.2(3)
C6 C1 C2 C3 -2.3(4)
O1 C1 C2 C7 -4.2(4)
C6 C1 C2 C7 178.2(3)
C1 C2 C3 C4 0.0(4)
C7 C2 C3 C4 179.4(3)
C2 C3 C4 C5 1.0(4)
C2 C3 C4 C11 -179.5(3)
C3 C4 C5 C6 0.4(4)
C11 C4 C5 C6 -179.0(3)
C4 C5 C6 C1 -2.8(4)
C4 C5 C6 N1 -178.8(3)
O1 C1 C6 C5 -173.9(3)
C2 C1 C6 C5 3.9(4)
O1 C1 C6 N1 2.4(4)
C2 C1 C6 N1 -179.8(2)
C1 C2 C7 C9 60.4(4)
C3 C2 C7 C9 -119.0(3)
C1 C2 C7 C8 -60.6(4)
C3 C2 C7 C8 120.0(3)
C1 C2 C7 C10 179.7(3)
C3 C2 C7 C10 0.3(4)
C3 C4 C11 C13 120.1(3)
C5 C4 C11 C13 -60.5(4)
C3 C4 C11 C14 -120.4(3)
C5 C4 C11 C14 59.0(4)
C3 C4 C11 C12 -0.8(4)
C5 C4 C11 C12 178.7(3)
N1 C16 C17 N2 -2.2(3)
O2 C18 C19 C20 -173.7(3)
C23 C18 C19 C20 4.0(4)
O2 C18 C19 C24 5.7(4)
C23 C18 C19 C24 -176.7(3)
C18 C19 C20 C21 -1.0(5)
C24 C19 C20 C21 179.7(3)
C19 C20 C21 C22 -1.6(5)
C19 C20 C21 C28 177.3(3)
C20 C21 C22 C23 1.2(4)
C28 C21 C22 C23 -177.7(3)
C21 C22 C23 C18 1.8(4)
C21 C22 C23 N2 178.0(3)
O2 C18 C23 C22 173.3(3)
C19 C18 C23 C22 -4.5(4)
O2 C18 C23 N2 -3.2(4)
C19 C18 C23 N2 179.0(3)
C18 C19 C24 C27 58.1(4)
C20 C19 C24 C27 -122.6(3)
C18 C19 C24 C26 -63.1(4)
C20 C19 C24 C26 116.2(3)
C18 C19 C24 C25 176.1(3)
C20 C19 C24 C25 -4.6(4)
C20 C21 C28 C31B -124.4(7)
C22 C21 C28 C31B 54.4(8)
C20 C21 C28 C30 49.2(5)
C22 C21 C28 C30 -132.0(4)
C20 C21 C28 C29 171.4(4)
C22 C21 C28 C29 -9.8(5)
C20 C21 C28 C31 -73.9(4)
C22 C21 C28 C31 104.9(4)
C20 C21 C28 C29B 113.6(6)
C22 C21 C28 C29B -67.6(6)
C20 C21 C28 C30B 10.1(7)
C22 C21 C28 C30B -171.0(7)
N1 C15 C32 C33 65.8(3)
N2 C15 C32 C33 -61.4(3)
Ti1 C15 C32 C33 -178.0(2)
C15 C32 C33 C34 90.8(3)
C15 C32 C33 C38 -86.9(3)
C38 C33 C34 C35 0.2(5)
C32 C33 C34 C35 -177.6(3)
C33 C34 C35 C36 0.7(6)
C34 C35 C36 C37 -0.8(6)
C35 C36 C37 C38 -0.1(7)
C36 C37 C38 C33 1.0(6)
C34 C33 C38 C37 -1.1(5)
C32 C33 C38 C37 176.7(3)
Ti1 C39 C40 C45 105.0(3)
Ti1 C39 C40 C41 -74.6(4)
C45 C40 C41 C42 0.2(5)
C39 C40 C41 C42 179.8(3)
C40 C41 C42 C43 -1.0(5)
C41 C42 C43 C44 0.7(6)
C42 C43 C44 C45 0.4(5)
C43 C44 C45 C40 -1.3(5)
C41 C40 C45 C44 1.0(5)
C39 C40 C45 C44 -178.6(3)
O3 C46 C47 C48 -25.3(5)
C46 C47 C48 C49 30.3(5)
C47 C48 C49 O3 -24.5(5)
C5 C6 N1 C15 -122.1(3)
C1 C6 N1 C15 61.7(3)
C5 C6 N1 C16 18.1(4)
C1 C6 N1 C16 -158.1(2)
C5 C6 N1 Ti1 171.4(2)
C1 C6 N1 Ti1 -4.8(3)
N2 C15 N1 C6 -176.3(2)
C32 C15 N1 C6 46.0(3)
Ti1 C15 N1 C6 -96.8(2)
N2 C15 N1 C16 40.0(2)
C32 C15 N1 C16 -97.8(3)
Ti1 C15 N1 C16 119.40(18)
N2 C15 N1 Ti1 -79.43(15)
C32 C15 N1 Ti1 142.8(3)
C17 C16 N1 C6 -168.0(2)
C17 C16 N1 C15 -24.4(3)
C17 C16 N1 Ti1 43.0(3)
C22 C23 N2 C15 124.4(3)
C18 C23 N2 C15 -59.2(3)
C22 C23 N2 C17 -14.9(4)
C18 C23 N2 C17 161.5(2)
C22 C23 N2 Ti1 -169.6(2)
C18 C23 N2 Ti1 6.9(3)
N1 C15 N2 C23 175.5(2)
C32 C15 N2 C23 -46.7(3)
Ti1 C15 N2 C23 96.3(2)
N1 C15 N2 C17 -41.4(2)
C32 C15 N2 C17 96.4(3)
Ti1 C15 N2 C17 -120.61(18)
N1 C15 N2 Ti1 79.19(15)
C32 C15 N2 Ti1 -143.0(3)
C16 C17 N2 C23 171.2(2)
C16 C17 N2 C15 28.1(3)
C16 C17 N2 Ti1 -38.6(3)
C2 C1 O1 Ti1 -175.6(2)
C6 C1 O1 Ti1 2.1(3)
C19 C18 O2 Ti1 174.2(2)
C23 C18 O2 Ti1 -3.5(3)
C48 C49 O3 C46 9.4(5)
C48 C49 O3 Ti1 162.5(3)
C47 C46 O3 C49 9.9(5)
C47 C46 O3 Ti1 -146.4(3)
C18 O2 Ti1 O1 132.4(2)
C18 O2 Ti1 C15 42.4(2)
C18 O2 Ti1 C39 -82.9(2)
C18 O2 Ti1 O3 -163.8(2)
C18 O2 Ti1 N1 31.9(3)
C18 O2 Ti1 N2 5.6(2)
C1 O1 Ti1 O2 -129.3(2)
C1 O1 Ti1 C15 -39.9(2)
C1 O1 Ti1 C39 86.2(2)
C1 O1 Ti1 O3 167.3(2)
C1 O1 Ti1 N1 -3.6(2)
C1 O1 Ti1 N2 -28.3(2)
N1 C15 Ti1 O2 -166.56(15)
N2 C15 Ti1 O2 -67.60(14)
C32 C15 Ti1 O2 63.1(3)
N1 C15 Ti1 O1 66.33(14)
N2 C15 Ti1 O1 165.28(14)
C32 C15 Ti1 O1 -64.0(3)
N1 C15 Ti1 C39 -50.94(19)
N2 C15 Ti1 C39 48.02(18)
C32 C15 Ti1 C39 178.7(3)
N1 C15 Ti1 O3 132.16(17)
N2 C15 Ti1 O3 -128.88(18)
C32 C15 Ti1 O3 1.8(4)
N2 C15 Ti1 N1 98.96(19)
C32 C15 Ti1 N1 -130.4(3)
N1 C15 Ti1 N2 -98.96(19)
C32 C15 Ti1 N2 130.7(3)
C40 C39 Ti1 O2 81.0(3)
C40 C39 Ti1 O1 -128.8(3)
C40 C39 Ti1 C15 -22.8(3)
C40 C39 Ti1 O3 155.6(3)
C40 C39 Ti1 N1 -52.1(3)
C40 C39 Ti1 N2 5.0(3)
C49 O3 Ti1 O2 146.7(3)
C46 O3 Ti1 O2 -62.0(3)
C49 O3 Ti1 O1 -80.3(3)
C46 O3 Ti1 O1 71.0(3)
C49 O3 Ti1 C15 -149.2(3)
C46 O3 Ti1 C15 2.2(3)
C49 O3 Ti1 C39 33.5(3)
C46 O3 Ti1 C39 -175.2(3)
C49 O3 Ti1 N1 -61.1(4)
C46 O3 Ti1 N1 90.2(3)
C49 O3 Ti1 N2 125.5(3)
C46 O3 Ti1 N2 -83.2(3)
C6 N1 Ti1 O2 130.39(17)
C15 N1 Ti1 O2 16.87(19)
C16 N1 Ti1 O2 -78.0(2)
C6 N1 Ti1 O1 4.38(17)
C15 N1 Ti1 O1 -109.15(16)
C16 N1 Ti1 O1 156.0(2)
C6 N1 Ti1 C15 113.5(2)
C16 N1 Ti1 C15 -94.8(2)
C6 N1 Ti1 C39 -107.41(18)
C15 N1 Ti1 C39 139.06(16)
C16 N1 Ti1 C39 44.2(2)
C6 N1 Ti1 O3 -15.0(3)
C15 N1 Ti1 O3 -128.5(2)
C16 N1 Ti1 O3 136.7(2)
C6 N1 Ti1 N2 161.2(2)
C15 N1 Ti1 N2 47.64(15)
C16 N1 Ti1 N2 -47.2(2)
C23 N2 Ti1 O2 -6.51(17)
C15 N2 Ti1 O2 107.30(15)
C17 N2 Ti1 O2 -159.4(2)
C23 N2 Ti1 O1 -132.56(17)
C15 N2 Ti1 O1 -18.75(18)
C17 N2 Ti1 O1 74.6(2)
C23 N2 Ti1 C15 -113.8(2)
C17 N2 Ti1 C15 93.4(2)
C23 N2 Ti1 C39 104.97(19)
C15 N2 Ti1 C39 -141.22(16)
C17 N2 Ti1 C39 -47.9(2)
C23 N2 Ti1 O3 14.8(3)
C15 N2 Ti1 O3 128.65(19)
C17 N2 Ti1 O3 -138.0(2)
C23 N2 Ti1 N1 -161.5(2)
C15 N2 Ti1 N1 -47.66(14)
C17 N2 Ti1 N1 45.7(2)
